data_7037431
loop_
_publ_author_name
'Ji, Wei'
'Qu, Jian'
'Jing, Su'
'Zhu, Dunru'
'Huang, Wei'

_publ_section_title
;
 Copper(i) halide clusters based upon ferrocenylchalcogenoether ligands:
 donors, halides and semi-rigidity effects on the geometry and catalytic
 activity.
;
_journal_issue 3
_journal_name_full 'Dalton transactions (Cambridge, England : 2003)'
_journal_page_first 1016
_journal_page_last 1024
_journal_paper_doi 10.1039/c5dt03993b
_journal_volume 45
_journal_year 2016
_chemical_formula_sum 'C28 H26 Fe2 Se2'
_chemical_formula_weight 632.11
_space_group_crystal_system monoclinic
_space_group_IT_number 14
_space_group_name_Hall '-P 2ybc'
_space_group_name_H-M_alt 'P 1 21/c 1'
_symmetry_space_group_name_Hall '-P 2ybc'
_symmetry_space_group_name_H-M 'P 1 21/c 1'
_atom_sites_solution_hydrogens geom
_audit_creation_method SHELXL-2014/7
_audit_update_record
;
2015-11-13 deposited with the CCDC.
2015-11-20 downloaded from the CCDC.
;
_cell_angle_alpha 90
_cell_angle_beta 107.969(13)
_cell_angle_gamma 90
_cell_formula_units_Z 2
_cell_length_a 15.997(18)
_cell_length_b 5.781(7)
_cell_length_c 13.752(15)
_cell_measurement_reflns_used 2314
_cell_measurement_temperature 296(2)
_cell_measurement_theta_max 25.55
_cell_measurement_theta_min 2.68
_cell_volume 1210(2)
_computing_cell_refinement 'SAINT (Bruker, 2005)'
_computing_data_collection 'APEX2 (Bruker, 2005)'
_computing_data_reduction SAINT
_computing_molecular_graphics SHELXTL
_computing_publication_material SHELXTL
_computing_structure_refinement 'SHELXL-2014/7 (Sheldrick, 2014)'
_computing_structure_solution 'SHELXL-2014/7 (Sheldrick, 2014)'
_diffrn_ambient_temperature 296(2)
_diffrn_measured_fraction_theta_full 0.999
_diffrn_measured_fraction_theta_max 0.999
_diffrn_measurement_device_type 'Bruker Apex2 CCD'
_diffrn_measurement_method '\w scans'
_diffrn_radiation_type MoK\a
_diffrn_radiation_wavelength 0.71073
_diffrn_reflns_av_R_equivalents 0.0541
_diffrn_reflns_av_unetI/netI 0.0569
_diffrn_reflns_laue_measured_fraction_full 0.999
_diffrn_reflns_laue_measured_fraction_max 0.999
_diffrn_reflns_limit_h_max 19
_diffrn_reflns_limit_h_min -19
_diffrn_reflns_limit_k_max 6
_diffrn_reflns_limit_k_min -6
_diffrn_reflns_limit_l_max 16
_diffrn_reflns_limit_l_min -15
_diffrn_reflns_number 7921
_diffrn_reflns_point_group_measured_fraction_full 0.999
_diffrn_reflns_point_group_measured_fraction_max 0.999
_diffrn_reflns_theta_full 25.004
_diffrn_reflns_theta_max 25.004
_diffrn_reflns_theta_min 1.338
_diffrn_source 'fine-focus sealed tube'
_exptl_absorpt_coefficient_mu 4.222
_exptl_absorpt_correction_T_max 0.7288
_exptl_absorpt_correction_T_min 0.4856
_exptl_absorpt_correction_type multi-scan
_exptl_absorpt_process_details '(SADABS; Sheldrick, 2003)'
_exptl_crystal_colour flake
_exptl_crystal_density_diffrn 1.735
_exptl_crystal_density_method 'not measured'
_exptl_crystal_description yellow
_exptl_crystal_F_000 628
_exptl_crystal_size_max 0.200
_exptl_crystal_size_mid 0.170
_exptl_crystal_size_min 0.080
_refine_diff_density_max 0.368
_refine_diff_density_min -0.464
_refine_diff_density_rms 0.114
_refine_ls_extinction_method none
_refine_ls_goodness_of_fit_ref 1.003
_refine_ls_hydrogen_treatment constr
_refine_ls_matrix_type full
_refine_ls_number_parameters 145
_refine_ls_number_reflns 2128
_refine_ls_number_restraints 0
_refine_ls_restrained_S_all 1.003
_refine_ls_R_factor_all 0.0535
_refine_ls_R_factor_gt 0.0406
_refine_ls_shift/su_max 0.000
_refine_ls_shift/su_mean 0.000
_refine_ls_structure_factor_coef Fsqd
_refine_ls_weighting_details 'w=1/[\s^2^(Fo^2^)+(0.0728P)^2^] where P=(Fo^2^+2Fc^2^)/3'
_refine_ls_weighting_scheme calc
_refine_ls_wR_factor_gt 0.1152
_refine_ls_wR_factor_ref 0.1228
_reflns_Friedel_coverage 0.000
_reflns_number_gt 1660
_reflns_number_total 2128
_reflns_threshold_expression 'I > 2\s(I)'
_cod_data_source_file c5dt03993b2.cif
_cod_data_source_block jwl12-2
_cod_depositor_comments 'Adding full bibliography for 7037430--7037437.cif.'
_cod_database_code 7037431
_audit_block_doi 10.5517/cc1jlwff
_shelx_shelxl_version_number 2014/7
_shelx_space_group_comment
;
The symmetry employed for this shelxl refinement is uniquely defined
by the following loop, which should always be used as a source of
symmetry information in preference to the above space-group names.
They are only intended as comments.
;
_shelx_estimated_absorpt_t_min 0.486
_shelx_estimated_absorpt_t_max 0.729

loop_
_space_group_symop_operation_xyz
'x, y, z'
'-x, y+1/2, -z+1/2'
'-x, -y, -z'
'x, -y-1/2, z-1/2'

loop_
_atom_site_label
_atom_site_type_symbol
_atom_site_fract_x
_atom_site_fract_y
_atom_site_fract_z
_atom_site_U_iso_or_equiv
_atom_site_adp_type
_atom_site_occupancy
_atom_site_site_symmetry_order
_atom_site_calc_flag
_atom_site_refinement_flags_posn
_atom_site_refinement_flags_adp
Fe Fe 0.32998(4) 0.48356(9) 0.34459(4) 0.0326(2) Uani 1 1 d . .
Se Se 0.12970(3) 0.74743(8) 0.30800(4) 0.0488(2) Uani 1 1 d . .
C1 C 0.2389(3) 0.6377(8) 0.3983(3) 0.0373(10) Uani 1 1 d . .
C12 C 0.0380(3) 0.6801(8) 0.4585(3) 0.0382(10) Uani 1 1 d . .
C2 C 0.2580(3) 0.4084(8) 0.4399(3) 0.0444(11) Uani 1 1 d . .
H2A H 0.2159 0.2812 0.4321 0.053 Uiso 1 1 calc R U
C11 C 0.0771(3) 0.8663(8) 0.4111(4) 0.0486(12) Uani 1 1 d . .
H11A H 0.1221 0.9458 0.4644 0.073 Uiso 1 1 calc R U
H11B H 0.0318 0.9780 0.3789 0.073 Uiso 1 1 calc R U
C4 C 0.3853(3) 0.6214(8) 0.4880(3) 0.0452(11) Uani 1 1 d . .
H4A H 0.4472 0.6645 0.5179 0.054 Uiso 1 1 calc R U
C14 C 0.0870(3) 0.5560(9) 0.5430(4) 0.0474(12) Uani 1 1 d . .
H14A H 0.1461 0.5917 0.5728 0.057 Uiso 1 1 calc R U
C13 C -0.0499(3) 0.6197(9) 0.4159(3) 0.0449(11) Uani 1 1 d . .
H13A H -0.0844 0.6991 0.3588 0.054 Uiso 1 1 calc R U
C7 C 0.3536(4) 0.5922(9) 0.2133(4) 0.0506(13) Uani 1 1 d . .
H7A H 0.3567 0.7529 0.1920 0.061 Uiso 1 1 calc R U
C10 C 0.3022(3) 0.2344(7) 0.2345(4) 0.0442(12) Uani 1 1 d . .
H10A H 0.2629 0.1021 0.2303 0.053 Uiso 1 1 calc R U
C9 C 0.3930(3) 0.2377(8) 0.2859(4) 0.0452(12) Uani 1 1 d . .
H9A H 0.4282 0.1089 0.3236 0.054 Uiso 1 1 calc R U
C8 C 0.4238(3) 0.4583(8) 0.2731(4) 0.0502(13) Uani 1 1 d . .
H8A H 0.4848 0.5108 0.3012 0.060 Uiso 1 1 calc R U
C6 C 0.2773(3) 0.4519(8) 0.1896(3) 0.0473(12) Uani 1 1 d . .
H6A H 0.2179 0.4980 0.1486 0.057 Uiso 1 1 calc R U
C3 C 0.3493(4) 0.4019(9) 0.4957(3) 0.0493(12) Uani 1 1 d . .
H3A H 0.3816 0.2676 0.5320 0.059 Uiso 1 1 calc R U
C5 C 0.3185(3) 0.7665(7) 0.4285(4) 0.0387(11) Uani 1 1 d . .
H5A H 0.3256 0.9282 0.4110 0.046 Uiso 1 1 calc R U

loop_
_atom_site_aniso_label
_atom_site_aniso_U_11
_atom_site_aniso_U_22
_atom_site_aniso_U_33
_atom_site_aniso_U_23
_atom_site_aniso_U_13
_atom_site_aniso_U_12
Fe 0.0414(4) 0.0305(4) 0.0304(4) -0.0017(2) 0.0179(3) -0.0024(3)
Se 0.0462(4) 0.0664(4) 0.0371(3) 0.0042(2) 0.0178(3) 0.0012(2)
C1 0.049(3) 0.038(3) 0.031(2) 0.0015(19) 0.023(2) 0.003(2)
C12 0.038(3) 0.047(2) 0.035(3) -0.008(2) 0.019(2) 0.002(2)
C2 0.060(3) 0.040(2) 0.043(3) 0.003(2) 0.032(2) -0.001(2)
C11 0.052(3) 0.045(3) 0.054(3) 0.001(2) 0.024(2) 0.003(2)
C4 0.048(3) 0.051(3) 0.034(3) -0.009(2) 0.009(2) 0.005(2)
C14 0.036(3) 0.063(3) 0.041(3) -0.003(2) 0.010(2) -0.005(2)
C13 0.039(3) 0.060(3) 0.036(3) -0.001(2) 0.011(2) 0.008(2)
C7 0.084(4) 0.036(2) 0.044(3) 0.005(2) 0.038(3) -0.005(3)
C10 0.058(3) 0.041(3) 0.039(3) -0.013(2) 0.024(2) -0.009(2)
C9 0.056(3) 0.043(3) 0.045(3) -0.005(2) 0.028(3) 0.008(2)
C8 0.060(3) 0.055(3) 0.049(3) -0.005(2) 0.036(3) -0.009(3)
C6 0.061(3) 0.054(3) 0.029(2) -0.002(2) 0.017(2) 0.010(2)
C3 0.076(4) 0.045(3) 0.034(3) 0.008(2) 0.025(3) 0.015(3)
C5 0.050(3) 0.034(2) 0.038(3) -0.0068(19) 0.022(2) -0.0013(19)

loop_
_atom_type_symbol
_atom_type_description
_atom_type_scat_dispersion_real
_atom_type_scat_dispersion_imag
_atom_type_scat_source
C C 0.0033 0.0016 'International Tables Vol C Tables 4.2.6.8 and 6.1.1.4'
H H 0.0000 0.0000 'International Tables Vol C Tables 4.2.6.8 and 6.1.1.4'
Fe Fe 0.3463 0.8444 'International Tables Vol C Tables 4.2.6.8 and 6.1.1.4'
Se Se -0.0929 2.2259 'International Tables Vol C Tables 4.2.6.8 and 6.1.1.4'

loop_
_geom_angle_atom_site_label_1
_geom_angle_atom_site_label_2
_geom_angle_atom_site_label_3
_geom_angle
_geom_angle_site_symmetry_1
C1 Fe C8 157.61(19) .
C1 Fe C10 124.3(2) .
C8 Fe C10 67.4(2) .
C1 Fe C2 41.38(19) .
C8 Fe C2 160.1(2) .
C10 Fe C2 106.9(2) .
C1 Fe C5 40.86(18) .
C8 Fe C5 122.53(19) .
C10 Fe C5 161.7(2) .
C2 Fe C5 68.9(2) .
C1 Fe C6 107.9(2) .
C8 Fe C6 67.6(2) .
C10 Fe C6 40.22(19) .
C2 Fe C6 121.2(2) .
C5 Fe C6 125.5(2) .
C1 Fe C9 160.69(19) .
C8 Fe C9 40.03(18) .
C10 Fe C9 40.3(2) .
C2 Fe C9 123.3(2) .
C5 Fe C9 156.9(2) .
C6 Fe C9 67.8(2) .
C1 Fe C7 122.2(2) .
C8 Fe C7 40.1(2) .
C10 Fe C7 67.7(2) .
C2 Fe C7 157.4(2) .
C5 Fe C7 109.0(2) .
C6 Fe C7 40.5(2) .
C9 Fe C7 67.6(2) .
C1 Fe C4 68.05(19) .
C8 Fe C4 109.1(2) .
C10 Fe C4 156.5(2) .
C2 Fe C4 68.2(2) .
C5 Fe C4 40.09(19) .
C6 Fe C4 162.1(2) .
C9 Fe C4 121.9(2) .
C7 Fe C4 125.7(2) .
C1 Fe C3 68.57(19) .
C8 Fe C3 124.5(2) .
C10 Fe C3 121.2(2) .
C2 Fe C3 40.69(19) .
C5 Fe C3 68.0(2) .
C6 Fe C3 156.5(2) .
C9 Fe C3 107.5(2) .
C7 Fe C3 161.1(2) .
C4 Fe C3 40.1(2) .
C1 Se C11 98.9(2) .
C5 C1 C2 107.8(4) .
C5 C1 Se 124.9(3) .
C2 C1 Se 127.1(3) .
C5 C1 Fe 70.0(2) .
C2 C1 Fe 69.7(2) .
Se C1 Fe 121.6(2) .
C14 C12 C13 117.4(4) .
C14 C12 C11 122.4(4) .
C13 C12 C11 120.2(4) .
C3 C2 C1 107.1(4) .
C3 C2 Fe 70.4(3) .
C1 C2 Fe 68.9(2) .
C3 C2 H2A 126.4 .
C1 C2 H2A 126.4 .
Fe C2 H2A 126.4 .
C12 C11 Se 113.0(3) .
C12 C11 H11A 109.0 .
Se C11 H11A 109.0 .
C12 C11 H11B 109.0 .
Se C11 H11B 109.0 .
H11A C11 H11B 107.8 .
C5 C4 C3 109.0(4) .
C5 C4 Fe 69.4(3) .
C3 C4 Fe 70.0(3) .
C5 C4 H4A 125.5 .
C3 C4 H4A 125.5 .
Fe C4 H4A 125.5 .
C13 C14 C12 121.4(4) 3_566
C13 C14 H14A 119.3 3_566
C12 C14 H14A 119.3 .
C14 C13 C12 121.2(4) 3_566
C14 C13 H13A 119.4 3_566
C12 C13 H13A 119.4 .
C8 C7 C6 107.2(4) .
C8 C7 Fe 69.3(3) .
C6 C7 Fe 69.4(3) .
C8 C7 H7A 126.4 .
C6 C7 H7A 126.4 .
Fe C7 H7A 126.4 .
C6 C10 C9 108.6(4) .
C6 C10 Fe 70.2(3) .
C9 C10 Fe 70.2(3) .
C6 C10 H10A 125.7 .
C9 C10 H10A 125.7 .
Fe C10 H10A 125.7 .
C8 C9 C10 107.4(4) .
C8 C9 Fe 69.6(3) .
C10 C9 Fe 69.5(3) .
C8 C9 H9A 126.3 .
C10 C9 H9A 126.3 .
Fe C9 H9A 126.3 .
C9 C8 C7 109.1(5) .
C9 C8 Fe 70.3(3) .
C7 C8 Fe 70.6(3) .
C9 C8 H8A 125.4 .
C7 C8 H8A 125.4 .
Fe C8 H8A 125.4 .
C10 C6 C7 107.7(5) .
C10 C6 Fe 69.6(3) .
C7 C6 Fe 70.1(3) .
C10 C6 H6A 126.1 .
C7 C6 H6A 126.1 .
Fe C6 H6A 126.1 .
C4 C3 C2 108.1(4) .
C4 C3 Fe 69.9(3) .
C2 C3 Fe 68.9(2) .
C4 C3 H3A 126.0 .
C2 C3 H3A 126.0 .
Fe C3 H3A 126.0 .
C4 C5 C1 108.0(4) .
C4 C5 Fe 70.5(3) .
C1 C5 Fe 69.1(2) .
C4 C5 H5A 126.0 .
C1 C5 H5A 126.0 .
Fe C5 H5A 126.0 .

loop_
_geom_bond_atom_site_label_1
_geom_bond_atom_site_label_2
_geom_bond_distance
_geom_bond_site_symmetry_2
Fe C1 2.030(4) .
Fe C8 2.037(5) .
Fe C10 2.037(5) .
Fe C2 2.040(5) .
Fe C5 2.043(4) .
Fe C6 2.044(5) .
Fe C9 2.047(5) .
Fe C7 2.053(5) .
Fe C4 2.057(5) .
Fe C3 2.059(5) .
Se C1 1.913(5) .
Se C11 1.982(5) .
C1 C5 1.422(6) .
C1 C2 1.438(7) .
C12 C14 1.384(6) .
C12 C13 1.392(6) .
C12 C11 1.492(7) .
C2 C3 1.425(7) .
C2 H2A 0.9800 .
C11 H11A 0.9700 .
C11 H11B 0.9700 .
C4 C5 1.405(7) .
C4 C3 1.411(7) .
C4 H4A 0.9800 .
C14 C13 1.382(7) 3_566
C14 H14A 0.9300 .
C13 C14 1.382(7) 3_566
C13 H13A 0.9300 .
C7 C8 1.403(7) .
C7 C6 1.417(7) .
C7 H7A 0.9800 .
C10 C6 1.403(6) .
C10 C9 1.406(7) .
C10 H10A 0.9800 .
C9 C8 1.398(6) .
C9 H9A 0.9800 .
C8 H8A 0.9800 .
C6 H6A 0.9800 .
C3 H3A 0.9800 .
C5 H5A 0.9800 .
